data_1509613
loop_
_publ_author_name
'Chang, F.M.'
'Jansen, M.'

_publ_section_title
;
 Ag1.8 Mn8 O16: quadratisch-planar koordinierte Ag(+) - Ionen in den
 Kanaelen einer neuartigen Hollanditvariante
;
_journal_name_full 'Angewandte Chemie (German Edition)'
_journal_page_first 902
_journal_page_last 903
_journal_paper_doi 10.1002/ange.19840961120
_journal_volume 96
_journal_year 1984
_chemical_formula_sum 'Ag1.8 Mn8 O16'
_space_group_IT_number 87
_symmetry_space_group_name_Hall '-I 4'
_symmetry_space_group_name_H-M 'I 4/m'
_cell_angle_alpha 90
_cell_angle_beta 90
_cell_angle_gamma 90
_cell_formula_units_Z 1
_cell_length_a 9.725
_cell_length_b 9.725
_cell_length_c 2.885
_cell_volume 272.851
_citation_journal_id_ASTM ANCEAD
_cod_data_source_file silver1-2_619.cif
_cod_data_source_block Ag1.8Mn8O16
_cod_original_cell_volume 272.8507
_cod_database_code 1509613

loop_
_symmetry_equiv_pos_as_xyz
x,y,z
-y,x,z
-x,-y,z
y,-x,z
-x,-y,-z
y,-x,-z
x,y,-z
-y,x,-z
x+1/2,y+1/2,z+1/2
-y+1/2,x+1/2,z+1/2
-x+1/2,-y+1/2,z+1/2
y+1/2,-x+1/2,z+1/2
-x+1/2,-y+1/2,-z+1/2
y+1/2,-x+1/2,-z+1/2
x+1/2,y+1/2,-z+1/2
-y+1/2,x+1/2,-z+1/2

loop_
_atom_site_label
_atom_site_type_symbol
_atom_site_fract_x
_atom_site_fract_y
_atom_site_fract_z
_atom_site_occupancy
_atom_site_U_iso_or_equiv
O1 O-2 0.1525 0.1988 0 1 0.0
Mn1 Mn+3 0.1493 0.3321 0.5 1 0.0
Ag1 Ag+1 0 0 0 0.9 0.0
O2 O-2 0.165 0.4569 0 1 0.0
